data_7215924
loop_
_publ_author_name
'Sushrutha, S. R.'
'Natarajan, Srinivasan'

_publ_section_title
;
 Rare-earth carboxylates, [Ln2(iii)(\m3-OH)(C4H4O5)2(C4H2O4)]&#x00B7;2H2O
 [Ln = Ce, Pr and Nd]: synthesis, structure and properties
;
_journal_issue 22
_journal_name_full CrystEngComm
_journal_page_first 4774
_journal_paper_doi 10.1039/c3ce42311e
_journal_volume 16
_journal_year 2014
_chemical_formula_moiety 'C10 H14 O15 Pr2'
_chemical_formula_sum 'C10 H14 O15 Pr2'
_chemical_formula_weight 656.03
_chemical_name_common Pr_mal_fumarate
_chemical_name_systematic
;
 ?
;
_space_group_IT_number 2
_symmetry_cell_setting triclinic
_symmetry_space_group_name_Hall '-P 1'
_symmetry_space_group_name_H-M 'P -1'
_atom_sites_solution_hydrogens geom
_atom_sites_solution_primary direct
_atom_sites_solution_secondary difmap
_audit_creation_method SHELXL-97
_cell_angle_alpha 79.248(2)
_cell_angle_beta 70.499(2)
_cell_angle_gamma 75.926(2)
_cell_formula_units_Z 2
_cell_length_a 8.3066(4)
_cell_length_b 9.3439(4)
_cell_length_c 11.7372(5)
_cell_measurement_reflns_used 3222
_cell_measurement_temperature 296(2)
_cell_measurement_theta_max 25.99
_cell_measurement_theta_min 1.85
_cell_volume 827.41(7)
_computing_cell_refinement 'SAINT (Bruker, 2000)'
_computing_data_collection 'SMART (Bruker, 2000)'
_computing_data_reduction SAINT
_computing_molecular_graphics 'Ortep-3 for Windows (Farrugia, 1999) and CAMERON (Watkin et al., 1993)'
_computing_publication_material 'PLATON (Spek, 2003)'
_computing_structure_refinement 'SHELXL-97 (Sheldrick, 1997)'
_computing_structure_solution 'SHELXL-97 (Sheldrick, 1997)'
_diffrn_ambient_temperature 296(2)
_diffrn_measured_fraction_theta_full 0.987
_diffrn_measured_fraction_theta_max 0.987
_diffrn_measurement_device_type 'Bruker Smart CCD area detector'
_diffrn_measurement_method '\f and \w scans'
_diffrn_radiation_monochromator graphite
_diffrn_radiation_source 'fine-focus sealed tube'
_diffrn_radiation_type MoK\a
_diffrn_radiation_wavelength 0.71073
_diffrn_reflns_av_R_equivalents 0.0468
_diffrn_reflns_av_sigmaI/netI 0.0417
_diffrn_reflns_limit_h_max 10
_diffrn_reflns_limit_h_min -10
_diffrn_reflns_limit_k_max 11
_diffrn_reflns_limit_k_min -11
_diffrn_reflns_limit_l_max 14
_diffrn_reflns_limit_l_min -14
_diffrn_reflns_number 12343
_diffrn_reflns_theta_full 25.99
_diffrn_reflns_theta_max 25.99
_diffrn_reflns_theta_min 1.85
_exptl_absorpt_coefficient_mu 5.901
_exptl_absorpt_correction_T_max 0.9433
_exptl_absorpt_correction_T_min 0.8428
_exptl_absorpt_correction_type multi-scan
_exptl_absorpt_process_details '(SADABS; Sheldrick, 1996)'
_exptl_crystal_colour 'light green'
_exptl_crystal_density_diffrn 2.633
_exptl_crystal_density_method 'not measured'
_exptl_crystal_description rod
_exptl_crystal_F_000 624
_exptl_crystal_size_max 0.02
_exptl_crystal_size_mid 0.01
_exptl_crystal_size_min 0.01
_refine_diff_density_max 1.191
_refine_diff_density_min -1.476
_refine_diff_density_rms 0.185
_refine_ls_extinction_method none
_refine_ls_goodness_of_fit_ref 1.065
_refine_ls_hydrogen_treatment mixed
_refine_ls_matrix_type full
_refine_ls_number_parameters 262
_refine_ls_number_reflns 3222
_refine_ls_number_restraints 1
_refine_ls_restrained_S_all 1.065
_refine_ls_R_factor_all 0.0315
_refine_ls_R_factor_gt 0.0276
_refine_ls_shift/su_max 0.001
_refine_ls_shift/su_mean 0.000
_refine_ls_structure_factor_coef Fsqd
_refine_ls_weighting_details 'calc w=1/[\s^2^(Fo^2^)+(0.0465P)^2^+0.2026P] where P=(Fo^2^+2Fc^2^)/3'
_refine_ls_weighting_scheme calc
_refine_ls_wR_factor_gt 0.0763
_refine_ls_wR_factor_ref 0.0792
_reflns_number_gt 2903
_reflns_number_total 3222
_reflns_threshold_expression >2sigma(I)
_cod_data_source_file c3ce42311e.txt
_cod_data_source_block compoundII
_cod_depositor_comments
;
The following automatic conversions were performed:

'_symmetry_cell_setting' value 'Triclinic' changed to 'triclinic'
according to
/usr/data/users/saulius/crontab/automatic-downloads/rss-feeds/RSC/lib/dictionaries/cif_core.dic
dictionary named 'cif_core.dic' version 2.4.2 from 2011-04-26.

Automatic conversion script
Id: cif_fix_values 2281 2013-09-26 08:29:07Z andrius 
;
_cod_original_cell_volume 827.41(6)
_cod_original_sg_symbol_H-M P-1
_cod_database_code 7215924

loop_
_symmetry_equiv_pos_as_xyz
'x, y, z'
'-x, -y, -z'

loop_
_atom_site_label
_atom_site_type_symbol
_atom_site_fract_x
_atom_site_fract_y
_atom_site_fract_z
_atom_site_U_iso_or_equiv
_atom_site_adp_type
_atom_site_occupancy
_atom_site_symmetry_multiplicity
_atom_site_calc_flag
_atom_site_refinement_flags
Pr1 Pr 0.24998(3) 0.02681(2) 0.48702(2) 0.01262(10) Uani 1 1 d .
Pr2 Pr 0.45151(3) -0.35755(2) 0.62670(2) 0.01289(10) Uani 1 1 d .
O1 O 0.3915(4) 0.0018(3) 0.2619(3) 0.0189(7) Uani 1 1 d .
O2 O 0.0745(4) -0.0903(3) 0.4027(3) 0.0170(7) Uani 1 1 d .
O3 O 0.1106(4) 0.2311(3) 0.3580(3) 0.0223(7) Uani 1 1 d .
O4 O 0.0847(4) 0.0726(3) 0.7178(3) 0.0225(7) Uani 1 1 d .
O5 O 0.2398(4) 0.2973(3) 0.5212(3) 0.0232(8) Uani 1 1 d .
O6 O 0.4279(4) -0.2249(3) 0.4179(3) 0.0167(7) Uani 1 1 d .
O7 O 0.4530(4) -0.0960(3) 0.6034(3) 0.0142(6) Uani 1 1 d D
O8 O 0.1578(4) -0.2146(3) 0.6340(3) 0.0159(6) Uani 1 1 d .
O9 O 0.3190(4) -0.5052(3) 0.5413(3) 0.0175(7) Uani 1 1 d .
O10 O 0.5592(4) -0.6134(3) 0.7053(3) 0.0238(8) Uani 1 1 d .
O11 O 0.1919(4) -0.4500(4) 0.7870(3) 0.0213(7) Uani 1 1 d .
O12 O 0.4898(5) -0.3181(4) 0.8117(3) 0.0290(8) Uani 1 1 d .
O13 O 0.6054(5) -0.2157(4) 0.9137(3) 0.0334(9) Uani 1 1 d .
O14 O 0.1724(6) 0.3030(4) 0.9436(4) 0.0606(13) Uani 1 1 d G
H14A H 0.2443 0.2847 0.9842 0.091 Uiso 1 1 d G
H14B H 0.1216 0.2300 0.9572 0.091 Uiso 1 1 d G
O15 O 0.1024(7) 0.8542(4) 0.9358(5) 0.0794(16) Uani 1 1 d G
H15A H 0.0660 0.9295 0.8914 0.119 Uiso 1 1 d G
H15B H 0.1872 0.7976 0.8915 0.119 Uiso 1 1 d G
C1 C 0.4216(5) -0.2585(4) 0.3204(4) 0.0154(9) Uani 1 1 d .
C2 C 0.3915(6) -0.1334(4) 0.2216(4) 0.0156(9) Uani 1 1 d .
H2 H 0.4895 -0.1495 0.1473 0.019 Uiso 1 1 calc R
C3 C -0.2256(6) 0.1262(5) 0.8069(4) 0.0192(10) Uani 1 1 d G
H3A H -0.2191 0.0501 0.8747 0.023 Uiso 1 1 calc R
H3B H -0.2306 0.2204 0.8327 0.023 Uiso 1 1 calc R
C4 C -0.0610(6) 0.0933(4) 0.7019(4) 0.0162(9) Uani 1 1 d G
C5 C 0.2107(6) -0.5927(5) 0.5771(4) 0.0166(10) Uani 1 1 d .
C6 C 0.0497(6) -0.5585(5) 0.6815(4) 0.0197(10) Uani 1 1 d .
H6A H 0.0402 -0.6464 0.7404 0.024 Uiso 1 1 calc R
H6B H -0.0506 -0.5366 0.6519 0.024 Uiso 1 1 calc R
C7 C 0.0432(6) -0.4288(4) 0.7461(4) 0.0164(9) Uani 1 1 d .
H7 H -0.0602 -0.4234 0.8178 0.020 Uiso 1 1 calc R
C8 C -0.0285(6) 0.2786(4) 0.3332(4) 0.0140(9) Uani 1 1 d .
C9 C 0.5425(6) -0.3174(5) 0.8998(4) 0.0220(10) Uani 1 1 d .
C10 C 0.5262(9) -0.4417(6) 1.0000(5) 0.0425(16) Uani 1 1 d .
H10 H 0.5568 -0.4333 1.0675 0.051 Uiso 1 1 calc R
H1A H 0.378(7) 0.083(6) 0.201(5) 0.035(15) Uiso 1 1 d .
H11A H 0.169(10) -0.516(8) 0.844(7) 0.07(2) Uiso 1 1 d .
H7A H 0.439(7) -0.074(6) 0.682(2) 0.034(16) Uiso 1 1 d D

loop_
_atom_site_aniso_label
_atom_site_aniso_U_11
_atom_site_aniso_U_22
_atom_site_aniso_U_33
_atom_site_aniso_U_23
_atom_site_aniso_U_13
_atom_site_aniso_U_12
Pr1 0.01280(16) 0.00894(14) 0.01603(16) 0.00195(10) -0.00755(11) -0.00006(10)
Pr2 0.01659(16) 0.00795(14) 0.01445(16) 0.00236(10) -0.00842(11) -0.00048(10)
O1 0.0274(18) 0.0112(14) 0.0193(18) 0.0035(13) -0.0110(14) -0.0047(13)
O2 0.0169(16) 0.0172(15) 0.0150(17) 0.0003(12) -0.0053(13) -0.0010(12)
O3 0.0197(17) 0.0193(16) 0.0256(19) 0.0046(14) -0.0097(14) -0.0013(13)
O4 0.0206(17) 0.0232(16) 0.0259(19) -0.0025(14) -0.0136(14) 0.0007(14)
O5 0.0241(18) 0.0179(16) 0.028(2) -0.0065(14) -0.0061(15) -0.0047(13)
O6 0.0195(16) 0.0149(15) 0.0156(17) 0.0025(12) -0.0101(13) 0.0002(12)
O7 0.0181(16) 0.0104(14) 0.0150(17) 0.0005(12) -0.0088(13) -0.0006(12)
O8 0.0154(16) 0.0100(13) 0.0217(17) 0.0024(12) -0.0089(13) -0.0002(12)
O9 0.0208(17) 0.0120(14) 0.0203(18) 0.0021(12) -0.0076(14) -0.0050(13)
O10 0.038(2) 0.0109(15) 0.0216(18) 0.0017(13) -0.0131(15) 0.0000(14)
O11 0.0205(18) 0.0222(17) 0.0204(19) 0.0067(15) -0.0116(15) -0.0022(14)
O12 0.052(2) 0.0214(17) 0.023(2) 0.0089(14) -0.0236(18) -0.0153(16)
O13 0.061(3) 0.0240(17) 0.029(2) 0.0119(15) -0.0310(19) -0.0208(17)
O14 0.064(3) 0.062(3) 0.064(3) 0.034(2) -0.041(3) -0.027(2)
O15 0.066(4) 0.097(4) 0.071(4) 0.001(3) -0.028(3) -0.007(3)
C1 0.012(2) 0.014(2) 0.018(2) -0.0002(17) -0.0044(18) 0.0007(16)
C2 0.019(2) 0.0111(19) 0.013(2) 0.0011(16) -0.0034(18) 0.0014(17)
C3 0.023(2) 0.021(2) 0.012(2) -0.0006(18) -0.0081(19) 0.0003(19)
C4 0.023(2) 0.0071(19) 0.018(2) 0.0024(17) -0.008(2) -0.0022(18)
C5 0.020(2) 0.011(2) 0.019(3) 0.0036(18) -0.0124(19) 0.0008(18)
C6 0.015(2) 0.019(2) 0.022(3) -0.0008(19) -0.0024(19) -0.0049(18)
C7 0.016(2) 0.013(2) 0.018(2) 0.0018(18) -0.0043(19) -0.0014(17)
C8 0.016(2) 0.0115(19) 0.014(2) -0.0016(16) -0.0068(18) 0.0020(17)
C9 0.031(3) 0.015(2) 0.021(3) 0.0054(19) -0.012(2) -0.004(2)
C10 0.081(5) 0.034(3) 0.029(3) 0.019(2) -0.037(3) -0.030(3)

loop_
_atom_type_symbol
_atom_type_description
_atom_type_scat_dispersion_real
_atom_type_scat_dispersion_imag
_atom_type_scat_source
Pr Pr -0.2180 2.8214 'International Tables Vol C Tables 4.2.6.8 and 6.1.1.4'
O O 0.0106 0.0060 'International Tables Vol C Tables 4.2.6.8 and 6.1.1.4'
C C 0.0033 0.0016 'International Tables Vol C Tables 4.2.6.8 and 6.1.1.4'
H H 0.0000 0.0000 'International Tables Vol C Tables 4.2.6.8 and 6.1.1.4'

loop_
_geom_angle_atom_site_label_1
_geom_angle_atom_site_label_2
_geom_angle_atom_site_label_3
_geom_angle
_geom_angle_site_symmetry_1
_geom_angle_site_symmetry_3
O7 Pr1 O3 157.00(10) . .
O7 Pr1 O7 66.65(11) . 2_656
O3 Pr1 O7 94.06(10) . 2_656
O7 Pr1 O1 110.94(10) . .
O3 Pr1 O1 68.27(10) . .
O7 Pr1 O1 64.81(10) 2_656 .
O7 Pr1 O2 128.54(9) . .
O3 Pr1 O2 73.52(10) . .
O7 Pr1 O2 132.49(10) 2_656 .
O1 Pr1 O2 68.05(10) . .
O7 Pr1 O2 119.60(10) . 2_556
O3 Pr1 O2 71.46(10) . 2_556
O7 Pr1 O2 151.35(9) 2_656 2_556
O1 Pr1 O2 126.80(11) . 2_556
O2 Pr1 O2 68.25(11) . 2_556
O7 Pr1 O6 66.70(9) . .
O3 Pr1 O6 124.84(10) . .
O7 Pr1 O6 81.28(9) 2_656 .
O1 Pr1 O6 60.11(9) . .
O2 Pr1 O6 70.57(10) . .
O2 Pr1 O6 127.34(9) 2_556 .
O7 Pr1 O5 96.17(10) . .
O3 Pr1 O5 63.89(10) . .
O7 Pr1 O5 68.59(9) 2_656 .
O1 Pr1 O5 108.08(10) . .
O2 Pr1 O5 134.32(10) . .
O2 Pr1 O5 82.78(10) 2_556 .
O6 Pr1 O5 149.55(10) . .
O7 Pr1 O4 73.27(10) . .
O3 Pr1 O4 107.11(10) . .
O7 Pr1 O4 116.36(9) 2_656 .
O1 Pr1 O4 175.37(10) . .
O2 Pr1 O4 111.11(10) . .
O2 Pr1 O4 49.92(10) 2_556 .
O6 Pr1 O4 124.22(10) . .
O5 Pr1 O4 69.05(10) . .
O7 Pr1 O8 66.52(9) . .
O3 Pr1 O8 135.41(9) . .
O7 Pr1 O8 129.49(9) 2_656 .
O1 Pr1 O8 117.57(9) . .
O2 Pr1 O8 69.68(9) . .
O2 Pr1 O8 72.11(9) 2_556 .
O6 Pr1 O8 63.70(9) . .
O5 Pr1 O8 134.31(10) . .
O4 Pr1 O8 65.53(9) . .
O7 Pr1 C4 96.17(11) . .
O3 Pr1 C4 89.72(11) . .
O7 Pr1 C4 136.95(10) 2_656 .
O1 Pr1 C4 151.91(12) . .
O2 Pr1 C4 89.61(11) . .
O2 Pr1 C4 25.17(12) 2_556 .
O6 Pr1 C4 129.65(10) . .
O5 Pr1 C4 74.94(10) . .
O4 Pr1 C4 24.76(11) . .
O8 Pr1 C4 66.06(10) . .
O7 Pr1 Pr2 36.63(6) . .
O3 Pr1 Pr2 163.95(7) . .
O7 Pr1 Pr2 90.92(7) 2_656 .
O1 Pr1 Pr2 100.40(7) . .
O2 Pr1 Pr2 91.91(7) . .
O2 Pr1 Pr2 109.88(7) 2_556 .
O6 Pr1 Pr2 41.09(7) . .
O5 Pr1 Pr2 131.94(8) . .
O4 Pr1 Pr2 84.13(7) . .
O8 Pr1 Pr2 38.84(6) . .
C4 Pr1 Pr2 97.02(8) . .
O12 Pr2 O7 75.47(10) . .
O12 Pr2 O10 78.83(11) . .
O7 Pr2 O10 149.19(11) . .
O12 Pr2 O8 103.95(11) . .
O7 Pr2 O8 70.74(9) . .
O10 Pr2 O8 132.86(10) . .
O12 Pr2 O9 143.49(11) . .
O7 Pr2 O9 132.95(10) . .
O10 Pr2 O9 77.67(11) . .
O8 Pr2 O9 73.46(10) . .
O12 Pr2 O9 125.82(12) . 2_646
O7 Pr2 O9 113.76(10) . 2_646
O10 Pr2 O9 69.11(10) . 2_646
O8 Pr2 O9 129.95(10) . 2_646
O9 Pr2 O9 69.57(11) . 2_646
O12 Pr2 O11 78.36(11) . .
O7 Pr2 O11 117.36(10) . .
O10 Pr2 O11 72.90(11) . .
O8 Pr2 O11 62.12(10) . .
O9 Pr2 O11 68.23(10) . .
O9 Pr2 O11 127.69(10) 2_646 .
O12 Pr2 O6 142.57(10) . .
O7 Pr2 O6 67.19(9) . .
O10 Pr2 O6 135.20(9) . .
O8 Pr2 O6 66.57(9) . .
O9 Pr2 O6 71.13(10) . .
O9 Pr2 O6 70.27(10) 2_646 .
O11 Pr2 O6 121.03(10) . .
O12 Pr2 O5 96.13(11) . 2_656
O7 Pr2 O5 68.85(9) . 2_656
O10 Pr2 O5 97.62(11) . 2_656
O8 Pr2 O5 128.04(10) . 2_656
O9 Pr2 O5 114.35(10) . 2_656
O9 Pr2 O5 49.15(9) 2_646 2_656
O11 Pr2 O5 169.70(11) . 2_656
O6 Pr2 O5 68.47(10) . 2_656
O12 Pr2 C5 112.99(12) . 2_646
O7 Pr2 C5 90.89(10) . 2_646
O10 Pr2 C5 83.68(11) . 2_646
O8 Pr2 C5 132.90(11) . 2_646
O9 Pr2 C5 91.73(11) . 2_646
O9 Pr2 C5 24.68(10) 2_646 2_646
O11 Pr2 C5 151.68(11) . 2_646
O6 Pr2 C5 66.33(10) . 2_646
O5 Pr2 C5 24.50(10) 2_656 2_646
O12 Pr2 Pr1 106.73(8) . .
O7 Pr2 Pr1 37.46(7) . .
O10 Pr2 Pr1 173.35(8) . .
O8 Pr2 Pr1 42.96(6) . .
O9 Pr2 Pr1 95.71(7) . .
O9 Pr2 Pr1 109.27(7) 2_646 .
O11 Pr2 Pr1 104.33(7) . .
O6 Pr2 Pr1 40.87(6) . .
O5 Pr2 Pr1 85.53(7) 2_656 .
C5 Pr2 Pr1 97.17(8) 2_646 .
O12 Pr2 Pr2 147.56(8) . 2_646
O7 Pr2 Pr2 131.15(7) . 2_646
O10 Pr2 Pr2 69.63(7) . 2_646
O8 Pr2 Pr2 102.97(7) . 2_646
O9 Pr2 Pr2 35.27(7) . 2_646
O9 Pr2 Pr2 34.30(7) 2_646 2_646
O11 Pr2 Pr2 98.84(7) . 2_646
O6 Pr2 Pr2 66.26(6) . 2_646
O5 Pr2 Pr2 81.08(6) 2_656 2_646
C5 Pr2 Pr2 57.20(8) 2_646 2_646
Pr1 Pr2 Pr2 105.258(9) . 2_646
C2 O1 Pr1 116.9(2) . .
C4 O2 Pr1 136.3(3) 2_556 .
C4 O2 Pr1 96.9(3) 2_556 2_556
Pr1 O2 Pr1 111.75(11) . 2_556
C8 O3 Pr1 141.3(3) . .
C4 O4 Pr1 92.1(3) . .
C5 O5 Pr1 158.7(3) 1_565 .
C5 O5 Pr2 92.3(3) 1_565 2_656
Pr1 O5 Pr2 103.89(10) . 2_656
C1 O6 Pr1 117.7(3) . .
C1 O6 Pr2 138.1(3) . .
Pr1 O6 Pr2 98.04(10) . .
Pr2 O7 Pr1 105.91(11) . .
Pr2 O7 Pr1 115.46(11) . 2_656
Pr1 O7 Pr1 113.35(11) . 2_656
C8 O8 Pr2 120.9(2) 2_556 .
C8 O8 Pr1 136.6(3) 2_556 .
Pr2 O8 Pr1 98.20(9) . .
C5 O9 Pr2 139.7(3) . .
C5 O9 Pr2 99.5(2) . 2_646
Pr2 O9 Pr2 110.43(11) . 2_646
C1 O10 Pr2 137.4(3) 2_646 .
C7 O11 Pr2 113.6(3) . .
C9 O12 Pr2 166.8(3) . .
O10 C1 O6 126.3(4) 2_646 .
O10 C1 C2 115.4(4) 2_646 .
O6 C1 C2 118.3(4) . .
O1 C2 C3 111.4(3) . 2_556
O1 C2 C1 107.2(3) . .
C3 C2 C1 112.8(4) 2_556 .
C2 C3 C4 114.6(4) 2_556 .
O4 C4 O2 121.1(4) . 2_556
O4 C4 C3 120.2(4) . .
O2 C4 C3 118.8(4) 2_556 .
O4 C4 Pr1 63.1(2) . .
O2 C4 Pr1 58.0(2) 2_556 .
C3 C4 Pr1 176.7(3) . .
O5 C5 O9 118.9(4) 1_545 .
O5 C5 C6 121.7(4) 1_545 .
O9 C5 C6 119.3(4) . .
O5 C5 Pr2 63.2(2) 1_545 2_646
O9 C5 Pr2 55.8(2) . 2_646
C6 C5 Pr2 174.9(3) . 2_646
C5 C6 C7 114.7(4) . .
O11 C7 C6 111.7(3) . .
O11 C7 C8 108.4(3) . 2_556
C6 C7 C8 113.2(4) . 2_556
O3 C8 O8 126.4(4) . 2_556
O3 C8 C7 116.3(4) . 2_556
O8 C8 C7 117.3(4) 2_556 2_556
O13 C9 O12 124.8(4) . .
O13 C9 C10 115.3(4) . .
O12 C9 C10 119.9(4) . .
C10 C10 C9 124.7(7) 2_647 .

loop_
_geom_bond_atom_site_label_1
_geom_bond_atom_site_label_2
_geom_bond_distance
_geom_bond_site_symmetry_2
Pr1 O7 2.458(3) .
Pr1 O3 2.509(3) .
Pr1 O7 2.530(3) 2_656
Pr1 O1 2.538(3) .
Pr1 O2 2.539(3) .
Pr1 O2 2.544(3) 2_556
Pr1 O6 2.568(3) .
Pr1 O5 2.609(3) .
Pr1 O4 2.659(3) .
Pr1 O8 2.676(3) .
Pr1 C4 2.979(4) .
Pr1 Pr2 3.8859(3) .
Pr2 O12 2.402(3) .
Pr2 O7 2.411(3) .
Pr2 O10 2.460(3) .
Pr2 O8 2.462(3) .
Pr2 O9 2.472(3) .
Pr2 O9 2.532(3) 2_646
Pr2 O11 2.555(3) .
Pr2 O6 2.579(3) .
Pr2 O5 2.696(3) 2_656
Pr2 C5 3.019(5) 2_646
Pr2 Pr2 4.1102(5) 2_646
O1 C2 1.429(5) .
O2 C4 1.276(6) 2_556
O2 Pr1 2.544(3) 2_556
O3 C8 1.243(5) .
O4 C4 1.249(5) .
O5 C5 1.253(5) 1_565
O5 Pr2 2.696(3) 2_656
O6 C1 1.262(5) .
O7 Pr1 2.530(3) 2_656
O8 C8 1.268(5) 2_556
O9 C5 1.278(5) .
O9 Pr2 2.532(3) 2_646
O10 C1 1.249(5) 2_646
O11 C7 1.428(5) .
O12 C9 1.252(6) .
O13 C9 1.249(5) .
C1 O10 1.249(5) 2_646
C1 C2 1.522(6) .
C2 C3 1.507(6) 2_556
C3 C2 1.507(6) 2_556
C3 C4 1.515(6) .
C4 O2 1.276(6) 2_556
C5 O5 1.253(5) 1_545
C5 C6 1.495(6) .
C5 Pr2 3.019(5) 2_646
C6 C7 1.526(6) .
C7 C8 1.534(6) 2_556
C8 O8 1.268(5) 2_556
C8 C7 1.534(6) 2_556
C9 C10 1.486(7) .
C10 C10 1.268(10) 2_647
